data_2011497
loop_
_publ_author_name
'Chun, Hyungphil'
'Bernal, Ivan'

_publ_section_title
;
 Triazidocobalt(III) complexes with tridentate amine ligands
;
_journal_issue 11
_journal_name_full 'Acta Crystallographica Section C'
_journal_page_first 1326
_journal_page_last 1329
_journal_paper_doi 10.1107/S0108270100011793
_journal_volume 56
_journal_year 2000
_chemical_formula_iupac '[Co(C5 H15 N3 )(N3 )3 ]'
_chemical_formula_moiety 'C5 H15 Co N12'
_chemical_formula_sum 'C5 H15 Co N12'
_chemical_formula_weight 302.22
_chemical_name_systematic ' Triazido[N-(2-aminoethyl)-1,3-propanediamine]cobalt(III)'
_space_group_IT_number 14
_symmetry_cell_setting monoclinic
_symmetry_space_group_name_Hall '-P 2yn'
_symmetry_space_group_name_H-M 'P 1 21/n 1'
_cell_angle_alpha 90.00
_cell_angle_beta 106.78(5)
_cell_angle_gamma 90.00
_cell_formula_units_Z 4
_cell_length_a 8.795(4)
_cell_length_b 15.958(5)
_cell_length_c 8.903(4)
_cell_measurement_reflns_used 25
_cell_measurement_temperature 293
_cell_measurement_theta_max 15.10
_cell_measurement_theta_min 6.47
_cell_volume 1196.3(9)
_computing_cell_refinement CAD-4-PC
_computing_data_collection 'CAD-4-PC (Enraf-Nonius, 1989)'
_computing_data_reduction 'NRCVAX DATRD2 (Le Page & Gabe, 1979)'
_computing_molecular_graphics 'ORTEPIII (Burnett & Johnson, 1996)'
_computing_structure_refinement 'SHELXL93 (Sheldrick, 1993)'
_computing_structure_solution 'SHELXS86 (Sheldrick, 1990)'
_diffrn_ambient_temperature 293
_diffrn_measurement_device_type 'Enraf-Nonius CAD-4'
_diffrn_measurement_method \w--2\q
_diffrn_radiation_monochromator graphite
_diffrn_radiation_source 'fine-focus sealed tube'
_diffrn_radiation_type 'Mo K\a'
_diffrn_radiation_wavelength .71073
_diffrn_reflns_av_R_equivalents .0423
_diffrn_reflns_av_sigmaI/netI .0957
_diffrn_reflns_limit_h_max 10
_diffrn_reflns_limit_h_min -10
_diffrn_reflns_limit_k_max 19
_diffrn_reflns_limit_k_min 0
_diffrn_reflns_limit_l_max 10
_diffrn_reflns_limit_l_min 0
_diffrn_reflns_number 2494
_diffrn_reflns_theta_max 26.00
_diffrn_reflns_theta_min 2.55
_diffrn_standards_decay_% 0
_diffrn_standards_interval_time 240
_diffrn_standards_number 3
_exptl_absorpt_coefficient_mu 1.442
_exptl_absorpt_correction_T_max .771
_exptl_absorpt_correction_T_min .456
_exptl_absorpt_correction_type psi-scan
_exptl_absorpt_process_details '(NRCVAX ABSORP; Gabe et al., 1989)'
_exptl_crystal_colour 'dark green'
_exptl_crystal_density_diffrn 1.678
_exptl_crystal_density_method 'not measured'
_exptl_crystal_description brick
_exptl_crystal_F_000 624
_exptl_crystal_size_max .49
_exptl_crystal_size_mid .20
_exptl_crystal_size_min .18
_refine_diff_density_max 1.710
_refine_diff_density_min -.711
_refine_ls_extinction_method none
_refine_ls_goodness_of_fit_all .945
_refine_ls_goodness_of_fit_ref 1.139
_refine_ls_hydrogen_treatment refall
_refine_ls_matrix_type full
_refine_ls_number_parameters 223
_refine_ls_number_reflns 2342
_refine_ls_number_restraints 0
_refine_ls_restrained_S_all .945
_refine_ls_restrained_S_obs 1.139
_refine_ls_R_factor_all .1115
_refine_ls_R_factor_gt .0520
_refine_ls_shift/esd_mean .000
_refine_ls_shift/su_max <0.001
_refine_ls_structure_factor_coef Fsqd
_refine_ls_weighting_details 'w = 1/[\s^2^(Fo^2^)+(0.0891P)^2^] where P=(Fo^2^+2Fc^2^)/3'
_refine_ls_weighting_scheme calc
_refine_ls_wR_factor_all .1408
_refine_ls_wR_factor_ref .1253
_reflns_number_gt 1370
_reflns_number_total 2342
_reflns_threshold_expression I>2\s(I)
_cod_data_source_file da1147.cif
_cod_data_source_block I
_cod_depositor_comments
;
The following automatic conversions were performed:
'_symmetry_cell_setting' value 'Monoclinic' changed to 'monoclinic'
according to '/home/saulius/struct/CIF-dictionaries/cif_core.dic'
dictionary named 'cif_core.dic' version 2.4.1 from 2010-06-29.

Automatic conversion script
Id: cif_fix_enum 1527 2010-12-29 10:47:43Z saulius 

The following automatic conversions were performed:

'_symmetry_cell_setting' value 'Monoclinic' changed to 'monoclinic'
according to /home/saulius/struct/CIF-dictionaries/cif_core.dic
dictionary named 'cif_core.dic' version 2.4.1 from 2010-06-29.

Automatic conversion script
Id: cif_fix_values 1715 2011-07-08 13:25:40Z adriana 
;
_cod_original_cell_volume 1196.4(9)
_cod_original_sg_symbol_H-M 'P 21/n'
_cod_database_code 2011497
_cod_database_fobs_code 2011497

loop_
_symmetry_equiv_pos_as_xyz
'x, y, z'
'-x+1/2, y+1/2, -z+1/2'
'-x, -y, -z'
'x-1/2, -y-1/2, z-1/2'

loop_
_atom_site_aniso_label
_atom_site_aniso_U_11
_atom_site_aniso_U_22
_atom_site_aniso_U_33
_atom_site_aniso_U_12
_atom_site_aniso_U_13
_atom_site_aniso_U_23
Co .0204(3) .0128(3) .0274(4) .0010(3) .0051(2) -.0006(3)
N1 .031(2) .019(2) .033(2) -.001(2) .013(2) -.002(2)
N2 .023(2) .016(2) .029(2) -.002(2) .005(2) .000(2)
N3 .041(3) .022(3) .027(2) .008(2) .004(2) .005(2)
N4 .023(2) .017(2) .048(3) -.002(2) .006(2) -.004(2)
N5 .033(3) .016(2) .051(3) .003(2) .006(2) -.004(2)
N6 .024(2) .029(3) .036(2) -.005(2) .006(2) .005(2)
N7 .025(2) .022(2) .042(3) -.002(2) .005(2) .005(2)
N8 .029(3) .044(3) .081(4) .012(2) .018(3) .018(3)
N9 .047(3) .021(3) .042(3) .005(2) .012(2) .004(2)
N10 .093(5) .027(3) .078(5) -.008(3) .008(4) -.017(3)
N11 .025(2) .031(3) .034(2) -.006(2) .005(2) -.002(2)
N12 .052(3) .051(4) .050(3) -.008(3) .019(3) .016(3)
C1 .029(3) .030(3) .028(3) -.004(2) .007(2) .004(2)
C2 .031(3) .017(3) .032(3) .001(2) .002(2) .003(2)
C3 .033(3) .028(3) .038(3) .004(3) .013(3) -.002(3)
C4 .045(4) .032(3) .037(3) .009(3) .015(3) -.005(3)
C5 .045(4) .038(4) .029(3) .010(3) .009(3) -.002(3)

loop_
_atom_site_label
_atom_site_fract_x
_atom_site_fract_y
_atom_site_fract_z
_atom_site_U_iso_or_equiv
_atom_site_thermal_displace_type
_atom_site_calc_flag
_atom_site_refinement_flags
_atom_site_occupancy
_atom_site_disorder_group
_atom_site_type_symbol
Co .11705(8) .16988(4) .95819(8) .0206(2) Uani d . 1 . Co
N1 .1679(6) .1724(3) 1.1869(5) .0269(10) Uani d . 1 . N
H1N .094(7) .187(3) 1.224(6) .020(14) Uiso d . 1 . H
H2N .247(8) .210(4) 1.215(7) .05(2) Uiso d . 1 . H
N2 .2206(5) .0591(3) .9848(5) .0235(10) Uani d . 1 . N
H3N .150(7) .031(4) .973(6) .023(16) Uiso d . 1 . H
N3 .0611(6) .1652(3) .7276(5) .0309(11) Uani d . 1 . N
H4N -.037(7) .142(4) .708(7) .032(17) Uiso d . 1 . H
H5N .031(6) .216(3) .696(6) .017(13) Uiso d . 1 . H
N4 -.0806(5) .1108(3) .9514(6) .0301(10) Uani d . 1 . N
N5 .0111(5) .2787(3) .9365(6) .0348(12) Uani d . 1 . N
N6 .3234(5) .2202(3) .9791(5) .0300(10) Uani d . 1 . N
N7 -.2004(5) .1494(3) .9416(5) .0303(11) Uani d . 1 . N
N8 -.3188(6) .1831(3) .9322(7) .0510(15) Uani d . 1 . N
N9 .0815(6) .3378(3) 1.0047(6) .0368(11) Uani d . 1 . N
N10 .1466(8) .3979(4) 1.0646(8) .069(2) Uani d . 1 . N
N11 .3414(5) .2718(3) .8867(5) .0306(11) Uani d . 1 . N
N12 .3667(7) .3216(4) .8051(7) .0500(14) Uani d . 1 . N
C1 .2242(6) .0875(4) 1.2498(7) .0291(13) Uani d . 1 . C
H1C .284(7) .088(4) 1.360(7) .038(16) Uiso d . 1 . H
H2C .136(7) .049(4) 1.247(6) .032(15) Uiso d . 1 . H
C2 .3197(6) .0532(3) 1.1517(6) .0285(12) Uani d . 1 . C
H3C .412(6) .094(3) 1.167(5) .020(13) Uiso d . 1 . H
H4C .3467(6) -.006(4) 1.179(6) .029(14) Uiso d . 1 . H
C3 .3061(7) .0322(4) .8742(7) .0326(13) Uani d . 1 . C
H5C .385(7) .068(4) .888(7) .037(17) Uiso d . 1 . H
H6C .343(6) -.027(4) .9023(6) .032(15) Uiso d . 1 . H
C4 .2061(8) .0371(4) .7051(7) .0373(15) Uani d . 1 . C
H7C .265(7) .024(4) .640(8) .046(19) Uiso d . 1 . H
H8C .121(9) .004(5) .692(8) .06(2) Uiso d . 1 . H
C5 .1650(8) .1248(4) .6468(7) .0378(15) Uani d . 1 . C
H9C .246(7) .156(4) .664(7) .027(17) Uiso d . 1 . H
H10C .114(5) .122(3) .540(6) .017(13) Uiso d . 1 . H

loop_
_atom_type_symbol
_atom_type_description
_atom_type_scat_dispersion_real
_atom_type_scat_dispersion_imag
_atom_type_scat_source
C C .0033 .0016 'International Tables Vol C Tables 4.2.6.8 and 6.1.1.4'
H H .0000 .0000 'International Tables Vol C Tables 4.2.6.8 and 6.1.1.4'
N N .0061 .0033 'International Tables Vol C Tables 4.2.6.8 and 6.1.1.4'
Co Co .3494 .9721 'International Tables Vol C Tables 4.2.6.8 and 6.1.1.4'

loop_
_geom_angle_atom_site_label_1
_geom_angle_atom_site_label_2
_geom_angle_atom_site_label_3
_geom_angle
_geom_angle_publ_flag
N6 Co N5 92.7(2) yes
N6 Co N1 88.0(2) no
N5 Co N1 92.5(2) no
N6 Co N4 174.5(2) yes
N5 Co N4 91.8(2) yes
N1 Co N4 88.6(2) no
N6 Co N3 93.5(2) no
N5 Co N3 87.8(2) no
N1 Co N3 178.4(2) yes
N4 Co N3 89.8(2) no
N6 Co N2 88.4(2) no
N5 Co N2 178.3(2) yes
N1 Co N2 86.2(2) no
N4 Co N2 87.0(2) no
N3 Co N2 93.4(2) no
C1 N1 Co 108.8(3) no
C1 N1 H1N 108(4) no
Co N1 H1N 116(4) no
C1 N1 H2N 111(4) no
Co N1 H2N 103(4) no
H1N N1 H2N 109(6) no
C3 N2 C2 112.6(4) no
C3 N2 Co 119.4(4) no
C2 N2 Co 107.1(3) no
C3 N2 H3N 107(4) no
C2 N2 H3N 109(4) no
Co N2 H3N 101(4) no
C5 N3 Co 121.7(4) no
C5 N3 H4N 115(4) no
Co N3 H4N 99(4) no
C5 N3 H5N 115(3) no
Co N3 H5N 105(3) no
H4N N3 H5N 97(5) no
N7 N4 Co 120.4(4) yes
N9 N5 Co 119.3(4) yes
N11 N6 Co 121.3(4) yes
N8 N7 N4 176.9(6) yes
N10 N9 N5 176.5(6) yes
N12 N11 N6 176.1(5) yes
C2 C1 N1 107.3(4) no
C2 C1 H1C 112(3) no
N1 C1 H1C 113(4) no
C2 C1 H2C 109(3) no
N1 C1 H2C 112(3) no
H1C C1 H2C 103(5) no
C1 C2 N2 107.2(4) no
C1 C2 H3C 105(3) no
N2 C2 H3C 108(4) no
C1 C2 H4C 110(3) no
N2 C2 H4C 110(3) no
H3C C2 H4C 117(4) no
N2 C3 C4 113.0(5) no
N2 C3 H5C 104(4) no
C4 C3 H5C 108(4) no
N2 C3 H6C 107(3) no
C4 C3 H6C 110(3) no
H5C C3 H6C 114(5) no
C5 C4 C3 113.9(5) no
C5 C4 H7C 97(4) no
C3 C4 H7C 111(4) no
C5 C4 H8C 114(5) no
C3 C4 H8C 109(4) no
H7C C4 H8C 112(6) no
N3 C5 C4 111.2(6) no
N3 C5 H9C 105(4) no
C4 C5 H9C 112(4) no
N3 C5 H10C 109(3) no
C4 C5 H10C 108(3) no
H9C C5 H10C 111(5) no

loop_
_geom_bond_atom_site_label_1
_geom_bond_atom_site_label_2
_geom_bond_site_symmetry_2
_geom_bond_distance
_geom_bond_publ_flag
Co N6 . 1.943(4) yes
Co N5 . 1.954(4) yes
Co N1 . 1.955(5) yes
Co N4 . 1.963(4) yes
Co N3 . 1.970(5) yes
Co N2 . 1.971(4) yes
N1 C1 . 1.495(7) no
N1 H1N . .85(6) no
N1 H2N . .90(7) no
N2 C3 . 1.466(7) no
N2 C2 . 1.493(7) no
N2 H3N . .74(6) no
N3 C5 . 1.466(8) no
N3 H4N . .91(6) no
N3 H5N . .88(5) no
N4 N7 . 1.202(6) yes
N5 N9 . 1.193(6) yes
N6 N11 . 1.207(6) yes
N7 N8 . 1.153(7) yes
N9 N10 . 1.165(7) yes
N11 N12 . 1.141(7) yes
C1 C2 . 1.480(8) no
C1 H1C . .97(6) no
C1 H2C . .99(6) no
C2 H3C . 1.01(5) no
C2 H4C . .99(6) no
C3 C4 . 1.510(8) no
C3 H5C . .88(6) no
C3 H6C . 1.01(6) no
C4 C5 . 1.501(9) no
C4 H7C . .91(7) no
C4 H8C . .90(7) no
C5 H9C . .84(6) no
C5 H10C . .93(5) no
